data_4113046
loop_
_publ_author_name
'Xile Hu'
'Ingrid Castro-Rodriguez'
'Karsten Meyer'

_publ_section_title
;
 Dioxygen Activation by a Low-Valent Cobalt Complex Employing a Flexible
 Tripodal N-Heterocyclic Carbene Ligand
;
_journal_name_full 'Journal of the American Chemical Society'
_journal_page_first 13464
_journal_page_last 13473
_journal_paper_doi 10.1021/ja046048k
_journal_volume 126
_journal_year 2004
_chemical_formula_sum 'C41 H45 Cl2 Co N7 O S'
_chemical_formula_weight 813.73
_chemical_name_systematic
; 
 ? 
;
_space_group_IT_number 2
_symmetry_cell_setting triclinic
_symmetry_space_group_name_Hall '-P 1'
_symmetry_space_group_name_H-M 'P -1'
_atom_sites_solution_hydrogens geom
_atom_sites_solution_primary direct
_atom_sites_solution_secondary difmap
_audit_creation_method SHELXL-97
_cell_angle_alpha 87.212(3)
_cell_angle_beta 83.314(3)
_cell_angle_gamma 60.477(3)
_cell_formula_units_Z 2
_cell_length_a 10.667(2)
_cell_length_b 10.702(2)
_cell_length_c 20.707(4)
_cell_measurement_reflns_used 6997
_cell_measurement_temperature 100(2)
_cell_measurement_theta_max 27.52
_cell_measurement_theta_min 2.32
_cell_volume 2042.9(7)
_computing_cell_refinement 'Bruker SMART'
_computing_data_collection 'Bruker SMART'
_computing_data_reduction 'Bruker SAINT'
_computing_molecular_graphics 'Bruker SHELXTL'
_computing_publication_material 'Bruker SHELXTL'
_computing_structure_refinement 'SHELXL-97 (Sheldrick, 1997)'
_computing_structure_solution 'SHELXS-97 (Sheldrick, 1990)'
_diffrn_ambient_temperature 100(2)
_diffrn_measured_fraction_theta_full 0.998
_diffrn_measured_fraction_theta_max 0.998
_diffrn_measurement_device_type 'CCD area detector'
_diffrn_measurement_method 'phi and omega scans'
_diffrn_radiation_monochromator graphite
_diffrn_radiation_source 'fine-focus sealed tube'
_diffrn_radiation_type MoK\a
_diffrn_radiation_wavelength 0.71073
_diffrn_reflns_av_R_equivalents 0.0259
_diffrn_reflns_av_sigmaI/netI 0.0389
_diffrn_reflns_limit_h_max 11
_diffrn_reflns_limit_h_min -11
_diffrn_reflns_limit_k_max 11
_diffrn_reflns_limit_k_min -11
_diffrn_reflns_limit_l_max 22
_diffrn_reflns_limit_l_min -22
_diffrn_reflns_number 11898
_diffrn_reflns_theta_full 22.50
_diffrn_reflns_theta_max 22.50
_diffrn_reflns_theta_min 1.98
_exptl_absorpt_coefficient_mu 0.643
_exptl_absorpt_correction_T_max 1.000
_exptl_absorpt_correction_T_min 0.842
_exptl_absorpt_correction_type multi-scan
_exptl_absorpt_process_details sadabs
_exptl_crystal_colour blue
_exptl_crystal_density_diffrn 1.323
_exptl_crystal_description plate
_exptl_crystal_F_000 850
_exptl_crystal_size_max 0.30
_exptl_crystal_size_mid 0.13
_exptl_crystal_size_min 0.02
_refine_diff_density_max 1.682
_refine_diff_density_min -0.429
_refine_diff_density_rms 0.095
_refine_ls_extinction_method none
_refine_ls_goodness_of_fit_ref 1.071
_refine_ls_hydrogen_treatment mixed
_refine_ls_matrix_type full
_refine_ls_number_parameters 501
_refine_ls_number_reflns 5352
_refine_ls_number_restraints 0
_refine_ls_restrained_S_all 1.071
_refine_ls_R_factor_all 0.0732
_refine_ls_R_factor_gt 0.0618
_refine_ls_shift/su_max 0.127
_refine_ls_shift/su_mean 0.003
_refine_ls_structure_factor_coef Fsqd
_refine_ls_weighting_details 'calc w=1/[\s^2^(Fo^2^)+(0.0862P)^2^+7.2236P] where P=(Fo^2^+2Fc^2^)/3'
_refine_ls_weighting_scheme calc
_refine_ls_wR_factor_gt 0.1654
_refine_ls_wR_factor_ref 0.1724
_reflns_number_gt 4475
_reflns_number_total 5352
_reflns_threshold_expression >2sigma(I)
_cod_data_source_file ja046048ksi20040806_052540.cif
_cod_data_source_block a
_cod_original_cell_volume 2042.7(7)
_cod_database_code 4113046

loop_
_symmetry_equiv_pos_as_xyz
'x, y, z'
'-x, -y, -z'

loop_
_atom_site_label
_atom_site_type_symbol
_atom_site_fract_x
_atom_site_fract_y
_atom_site_fract_z
_atom_site_U_iso_or_equiv
_atom_site_adp_type
_atom_site_occupancy
_atom_site_symmetry_multiplicity
_atom_site_calc_flag
_atom_site_refinement_flags
_atom_site_disorder_assembly
_atom_site_disorder_group
Co1 Co 0.90366(7) 0.16207(7) 0.25436(3) 0.0175(2) Uani 1 1 d . . .
Cl1 Cl 0.84908(13) 0.16568(13) 0.36307(6) 0.0238(3) Uani 1 1 d . . .
Cl2 Cl 0.23706(19) 0.51285(17) 0.05542(7) 0.0441(4) Uani 1 1 d . . .
C1 C 1.0731(6) 0.0085(6) 0.0868(3) 0.0284(13) Uani 1 1 d . . .
H1A H 1.1747 -0.0230 0.0937 0.034 Uiso 1 1 calc R . .
H1B H 1.0695 0.0002 0.0397 0.034 Uiso 1 1 calc R . .
C2 C 1.0252(6) -0.0895(6) 0.1239(3) 0.0267(13) Uani 1 1 d . . .
H2A H 0.9182 -0.0381 0.1329 0.032 Uiso 1 1 calc R . .
H2B H 1.0539 -0.1750 0.0968 0.032 Uiso 1 1 calc R . .
C3 C 1.0614(5) -0.0512(6) 0.2375(2) 0.0206(12) Uani 1 1 d . . .
C4 C 1.1956(6) -0.2755(6) 0.1930(3) 0.0252(13) Uani 1 1 d . . .
H4 H 1.2328 -0.3522 0.1624 0.030 Uiso 1 1 calc R . .
C5 C 1.2357(6) -0.2816(5) 0.2526(3) 0.0241(12) Uani 1 1 d . . .
H5 H 1.3065 -0.3640 0.2727 0.029 Uiso 1 1 calc R . .
C6 C 1.1712(5) -0.1152(5) 0.3444(2) 0.0189(12) Uani 1 1 d . . .
C7 C 1.1201(5) -0.1724(5) 0.3963(3) 0.0235(12) Uani 1 1 d . . .
C8 C 1.1438(5) -0.1533(6) 0.4584(3) 0.0260(13) Uani 1 1 d . . .
H8 H 1.1124 -0.1933 0.4944 0.031 Uiso 1 1 calc R . .
C9 C 1.2123(6) -0.0773(6) 0.4684(3) 0.0274(13) Uani 1 1 d . . .
H9 H 1.2260 -0.0630 0.5114 0.033 Uiso 1 1 calc R . .
C10 C 1.2613(6) -0.0216(6) 0.4166(3) 0.0270(13) Uani 1 1 d . . .
H10 H 1.3082 0.0313 0.4243 0.032 Uiso 1 1 calc R . .
C11 C 1.2432(5) -0.0416(5) 0.3532(3) 0.0231(12) Uani 1 1 d . . .
C12 C 1.0374(6) -0.2500(6) 0.3862(3) 0.0309(14) Uani 1 1 d . . .
H12A H 1.1054 -0.3473 0.3697 0.046 Uiso 1 1 calc R . .
H12B H 0.9674 -0.1976 0.3548 0.046 Uiso 1 1 calc R . .
H12C H 0.9858 -0.2553 0.4277 0.046 Uiso 1 1 calc R . .
C13 C 1.2996(6) 0.0187(6) 0.2971(3) 0.0284(13) Uani 1 1 d . . .
H13A H 1.3436 -0.0513 0.2612 0.043 Uiso 1 1 calc R . .
H13B H 1.3724 0.0390 0.3112 0.043 Uiso 1 1 calc R . .
H13C H 1.2193 0.1077 0.2825 0.043 Uiso 1 1 calc R . .
C14 C 1.0604(7) 0.2375(6) 0.0915(3) 0.0340(14) Uani 1 1 d . . .
H14A H 0.9901 0.3404 0.0864 0.041 Uiso 1 1 calc R . .
H14B H 1.1220 0.2015 0.0497 0.041 Uiso 1 1 calc R . .
C15 C 1.1548(6) 0.2214(6) 0.1444(3) 0.0282(13) Uani 1 1 d . . .
H15A H 1.1979 0.1222 0.1612 0.034 Uiso 1 1 calc R . .
H15B H 1.2348 0.2384 0.1258 0.034 Uiso 1 1 calc R . .
C16 C 0.9693(5) 0.3161(5) 0.2430(2) 0.0217(12) Uani 1 1 d . . .
C17 C 1.0862(6) 0.4404(6) 0.2078(3) 0.0274(13) Uani 1 1 d . . .
H17 H 1.1490 0.4673 0.1823 0.033 Uiso 1 1 calc R . .
C18 C 0.9959(6) 0.5099(6) 0.2603(3) 0.0259(13) Uani 1 1 d . . .
H18 H 0.9828 0.5950 0.2795 0.031 Uiso 1 1 calc R . .
C19 C 0.8162(6) 0.4834(5) 0.3367(2) 0.0217(12) Uani 1 1 d . . .
C20 C 0.6712(6) 0.5615(5) 0.3255(3) 0.0250(13) Uani 1 1 d . . .
C21 C 0.5685(6) 0.6142(6) 0.3799(3) 0.0267(13) Uani 1 1 d . . .
H21 H 0.4684 0.6682 0.3741 0.032 Uiso 1 1 calc R . .
C22 C 0.6101(6) 0.5892(6) 0.4417(3) 0.0316(14) Uani 1 1 d . . .
H22 H 0.5385 0.6243 0.4781 0.038 Uiso 1 1 calc R . .
C23 C 0.7533(6) 0.5145(6) 0.4513(3) 0.0308(14) Uani 1 1 d . . .
H23 H 0.7802 0.4991 0.4944 0.037 Uiso 1 1 calc R . .
C24 C 0.8610(6) 0.4602(5) 0.3985(3) 0.0252(13) Uani 1 1 d . . .
C25 C 0.6232(6) 0.5917(6) 0.2582(3) 0.0281(13) Uani 1 1 d . . .
H25A H 0.7018 0.5880 0.2272 0.042 Uiso 1 1 calc R . .
H25B H 0.5378 0.6873 0.2576 0.042 Uiso 1 1 calc R . .
H25C H 0.5989 0.5194 0.2461 0.042 Uiso 1 1 calc R . .
C26 C 1.0196(6) 0.3705(6) 0.4094(3) 0.0327(14) Uani 1 1 d . . .
H26A H 1.0542 0.2700 0.3981 0.049 Uiso 1 1 calc R . .
H26B H 1.0308 0.3774 0.4551 0.049 Uiso 1 1 calc R . .
H26C H 1.0763 0.4061 0.3819 0.049 Uiso 1 1 calc R . .
C27 C 0.8484(6) 0.2250(6) 0.0745(3) 0.0334(14) Uani 1 1 d . . .
H27A H 0.8198 0.1521 0.0674 0.040 Uiso 1 1 calc R . .
H27B H 0.8668 0.2611 0.0315 0.040 Uiso 1 1 calc R . .
C28 C 0.7260(6) 0.3484(6) 0.1150(3) 0.0311(14) Uani 1 1 d . . .
H28A H 0.7657 0.3997 0.1367 0.037 Uiso 1 1 calc R . .
H28B H 0.6557 0.4171 0.0861 0.037 Uiso 1 1 calc R . .
C29 C 0.7095(6) 0.2204(5) 0.2177(2) 0.0223(12) Uani 1 1 d . . .
C30 C 0.5152(6) 0.3191(6) 0.1585(3) 0.0337(14) Uani 1 1 d . . .
H30 H 0.4556 0.3693 0.1250 0.040 Uiso 1 1 calc R . .
C31 C 0.4835(6) 0.2547(6) 0.2093(3) 0.0321(14) Uani 1 1 d . . .
H31 H 0.3958 0.2516 0.2193 0.039 Uiso 1 1 calc R . .
C32 C 0.6024(5) 0.1165(6) 0.3036(3) 0.0215(12) Uani 1 1 d . . .
C33 C 0.5301(6) 0.1945(6) 0.3602(3) 0.0249(13) Uani 1 1 d . . .
C34 C 0.5315(6) 0.1182(6) 0.4166(3) 0.0300(13) Uani 1 1 d . . .
H34 H 0.4830 0.1686 0.4563 0.036 Uiso 1 1 calc R . .
C35 C 0.6022(6) -0.0295(6) 0.4156(3) 0.0330(14) Uani 1 1 d . . .
H35 H 0.6047 -0.0802 0.4549 0.040 Uiso 1 1 calc R . .
C36 C 0.6691(6) -0.1043(6) 0.3586(3) 0.0300(14) Uani 1 1 d . . .
H36 H 0.7154 -0.2062 0.3586 0.036 Uiso 1 1 calc R . .
C37 C 0.6700(6) -0.0332(6) 0.3010(3) 0.0273(13) Uani 1 1 d . . .
C38 C 0.4549(7) 0.3558(6) 0.3617(3) 0.0390(15) Uani 1 1 d . . .
H38A H 0.5271 0.3877 0.3534 0.059 Uiso 1 1 calc R . .
H38B H 0.4008 0.3909 0.4045 0.059 Uiso 1 1 calc R . .
H38C H 0.3879 0.3939 0.3282 0.059 Uiso 1 1 calc R . .
C39 C 0.7406(7) -0.1141(6) 0.2379(3) 0.0413(16) Uani 1 1 d . . .
H39A H 0.6876 -0.0563 0.2020 0.062 Uiso 1 1 calc R . .
H39B H 0.7390 -0.2050 0.2397 0.062 Uiso 1 1 calc R . .
H39C H 0.8412 -0.1338 0.2307 0.062 Uiso 1 1 calc R . .
N1 N 0.9821(5) 0.1581(5) 0.1072(2) 0.0242(10) Uani 1 1 d . . .
N2 N 1.0893(4) -0.1353(4) 0.1849(2) 0.0215(10) Uani 1 1 d . . .
N3 N 1.1537(4) -0.1441(4) 0.2793(2) 0.0201(10) Uani 1 1 d . . .
N4 N 1.0709(5) 0.3226(5) 0.1978(2) 0.0238(10) Uani 1 1 d . . .
N5 N 0.9253(4) 0.4333(4) 0.2813(2) 0.0205(10) Uani 1 1 d . . .
N6 N 0.6514(5) 0.2989(5) 0.1640(2) 0.0258(11) Uani 1 1 d . . .
N7 N 0.6015(5) 0.1932(5) 0.2447(2) 0.0248(11) Uani 1 1 d . . .
S1S S 0.5146(3) 0.7560(3) 0.09964(14) 0.0497(10) Uani 0.603(5) 1 d P A 1
O1S O 0.4082(9) 0.8877(9) 0.1348(4) 0.068(3) Uani 0.603(5) 1 d P A 1
C1S C 0.648(3) 0.776(3) 0.0592(11) 0.126(7) Uiso 0.603(5) 1 d P A 1
C2S C 0.4303(12) 0.7096(12) 0.0307(5) 0.042(3) Uiso 0.603(5) 1 d P A 1
S1SA S 0.6820(5) 0.8576(5) 0.0512(2) 0.0485(15) Uani 0.397(5) 1 d P A 2
O1SA O 0.7180(14) 0.9634(13) 0.0746(6) 0.057(3) Uani 0.397(5) 1 d P A 2
C1SA C 0.808(2) 0.681(2) 0.0783(9) 0.054(5) Uiso 0.397(5) 1 d P A 2
C2SA C 0.524(3) 0.885(2) 0.1015(11) 0.070(6) Uiso 0.397(5) 1 d P A 2

loop_
_atom_site_aniso_label
_atom_site_aniso_U_11
_atom_site_aniso_U_22
_atom_site_aniso_U_33
_atom_site_aniso_U_23
_atom_site_aniso_U_13
_atom_site_aniso_U_12
Co1 0.0164(4) 0.0133(4) 0.0206(4) 0.0003(3) -0.0028(3) -0.0053(3)
Cl1 0.0249(7) 0.0216(7) 0.0229(7) 0.0010(5) -0.0036(5) -0.0096(6)
Cl2 0.0631(11) 0.0373(9) 0.0301(8) 0.0087(7) -0.0170(8) -0.0216(8)
C1 0.036(3) 0.030(3) 0.017(3) -0.003(2) -0.002(2) -0.014(3)
C2 0.030(3) 0.023(3) 0.023(3) -0.007(2) -0.006(2) -0.008(3)
C3 0.021(3) 0.025(3) 0.019(3) 0.000(2) -0.003(2) -0.014(2)
C4 0.027(3) 0.016(3) 0.028(3) -0.002(2) 0.000(2) -0.008(3)
C5 0.023(3) 0.011(3) 0.032(3) 0.000(2) -0.005(2) -0.003(2)
C6 0.011(2) 0.017(3) 0.019(3) -0.001(2) -0.004(2) 0.001(2)
C7 0.020(3) 0.021(3) 0.027(3) 0.001(2) -0.005(2) -0.007(2)
C8 0.018(3) 0.026(3) 0.026(3) 0.005(2) -0.004(2) -0.005(2)
C9 0.024(3) 0.026(3) 0.024(3) -0.002(2) -0.006(2) -0.006(3)
C10 0.023(3) 0.025(3) 0.031(3) -0.002(3) -0.008(2) -0.009(3)
C11 0.014(3) 0.014(3) 0.034(3) 0.002(2) -0.005(2) -0.001(2)
C12 0.032(3) 0.033(3) 0.032(3) 0.007(3) -0.009(3) -0.019(3)
C13 0.025(3) 0.029(3) 0.035(3) 0.004(3) -0.009(3) -0.015(3)
C14 0.046(4) 0.028(3) 0.024(3) 0.003(3) 0.005(3) -0.018(3)
C15 0.028(3) 0.026(3) 0.027(3) -0.001(2) 0.007(2) -0.013(3)
C16 0.017(3) 0.021(3) 0.022(3) 0.003(2) -0.002(2) -0.006(2)
C17 0.026(3) 0.024(3) 0.037(3) 0.007(3) -0.004(3) -0.016(3)
C18 0.026(3) 0.018(3) 0.036(3) -0.002(3) -0.003(3) -0.013(3)
C19 0.028(3) 0.010(3) 0.024(3) -0.003(2) 0.003(2) -0.008(2)
C20 0.028(3) 0.013(3) 0.033(3) -0.002(2) 0.000(3) -0.010(2)
C21 0.023(3) 0.018(3) 0.036(3) -0.003(2) 0.001(3) -0.008(2)
C22 0.038(4) 0.023(3) 0.032(3) -0.008(3) 0.005(3) -0.014(3)
C23 0.041(4) 0.018(3) 0.029(3) -0.003(2) -0.005(3) -0.010(3)
C24 0.025(3) 0.016(3) 0.031(3) 0.001(2) -0.004(3) -0.006(2)
C25 0.020(3) 0.021(3) 0.037(3) 0.001(2) -0.007(2) -0.004(2)
C26 0.034(3) 0.024(3) 0.035(3) 0.002(3) -0.008(3) -0.009(3)
C27 0.037(3) 0.030(3) 0.022(3) 0.007(2) -0.004(3) -0.008(3)
C28 0.037(3) 0.028(3) 0.022(3) 0.007(2) -0.007(3) -0.010(3)
C29 0.027(3) 0.014(3) 0.022(3) -0.001(2) -0.002(2) -0.007(2)
C30 0.031(3) 0.034(3) 0.027(3) 0.003(3) -0.014(3) -0.007(3)
C31 0.023(3) 0.039(4) 0.037(4) 0.003(3) -0.013(3) -0.015(3)
C32 0.018(3) 0.025(3) 0.025(3) 0.002(2) -0.006(2) -0.012(2)
C33 0.022(3) 0.023(3) 0.034(3) 0.002(3) -0.005(2) -0.013(2)
C34 0.034(3) 0.035(4) 0.028(3) 0.001(3) -0.001(3) -0.023(3)
C35 0.033(3) 0.034(4) 0.039(4) 0.014(3) -0.009(3) -0.022(3)
C36 0.026(3) 0.021(3) 0.046(4) 0.006(3) -0.004(3) -0.014(3)
C37 0.020(3) 0.027(3) 0.039(3) 0.000(3) -0.003(2) -0.014(3)
C38 0.048(4) 0.030(3) 0.040(4) -0.002(3) 0.006(3) -0.022(3)
C39 0.039(4) 0.021(3) 0.058(4) -0.009(3) 0.012(3) -0.014(3)
N1 0.028(3) 0.024(3) 0.016(2) 0.0001(19) -0.0010(19) -0.010(2)
N2 0.024(2) 0.014(2) 0.023(2) -0.0002(19) -0.0042(19) -0.006(2)
N3 0.018(2) 0.015(2) 0.025(2) 0.0007(19) -0.0032(19) -0.0072(19)
N4 0.023(2) 0.021(2) 0.026(3) 0.003(2) -0.003(2) -0.010(2)
N5 0.019(2) 0.017(2) 0.024(2) 0.0018(19) -0.0038(19) -0.0069(19)
N6 0.026(3) 0.020(2) 0.023(2) 0.001(2) -0.005(2) -0.004(2)
N7 0.025(2) 0.022(2) 0.024(2) 0.002(2) -0.008(2) -0.008(2)
S1S 0.0407(17) 0.0446(19) 0.0396(17) -0.0060(13) -0.0043(13) -0.0019(14)
O1S 0.057(6) 0.055(5) 0.065(6) -0.021(4) -0.009(5) -0.004(4)
S1SA 0.044(3) 0.047(3) 0.042(3) 0.003(2) -0.003(2) -0.014(2)
O1SA 0.066(8) 0.058(8) 0.055(8) -0.010(6) -0.005(6) -0.036(7)

loop_
_atom_type_symbol
_atom_type_description
_atom_type_scat_dispersion_real
_atom_type_scat_dispersion_imag
_atom_type_scat_source
C C 0.0033 0.0016 'International Tables Vol C Tables 4.2.6.8 and 6.1.1.4'
H H 0.0000 0.0000 'International Tables Vol C Tables 4.2.6.8 and 6.1.1.4'
N N 0.0061 0.0033 'International Tables Vol C Tables 4.2.6.8 and 6.1.1.4'
O O 0.0106 0.0060 'International Tables Vol C Tables 4.2.6.8 and 6.1.1.4'
S S 0.1246 0.1234 'International Tables Vol C Tables 4.2.6.8 and 6.1.1.4'
Cl Cl 0.1484 0.1585 'International Tables Vol C Tables 4.2.6.8 and 6.1.1.4'
Co Co 0.3494 0.9721 'International Tables Vol C Tables 4.2.6.8 and 6.1.1.4'

loop_
_geom_angle_atom_site_label_1
_geom_angle_atom_site_label_2
_geom_angle_atom_site_label_3
_geom_angle
C29 Co1 C3 114.50(19)
C29 Co1 C16 114.4(2)
C3 Co1 C16 117.57(19)
C29 Co1 Cl1 103.88(15)
C3 Co1 Cl1 101.74(14)
C16 Co1 Cl1 101.76(15)
N1 C1 C2 112.1(4)
N2 C2 C1 111.5(4)
N2 C3 N3 103.1(4)
N2 C3 Co1 128.8(4)
N3 C3 Co1 127.9(4)
C5 C4 N2 106.2(5)
C4 C5 N3 106.9(5)
C11 C6 C7 122.5(5)
C11 C6 N3 120.1(5)
C7 C6 N3 117.3(4)
C8 C7 C6 118.0(5)
C8 C7 C12 119.9(5)
C6 C7 C12 122.0(5)
C9 C8 C7 120.5(5)
C8 C9 C10 120.5(5)
C9 C10 C11 120.9(5)
C6 C11 C10 117.6(5)
C6 C11 C13 122.4(5)
C10 C11 C13 120.0(5)
N1 C14 C15 111.3(4)
N4 C15 C14 111.2(5)
N5 C16 N4 102.8(4)
N5 C16 Co1 127.7(4)
N4 C16 Co1 129.5(4)
C18 C17 N4 107.0(5)
C17 C18 N5 106.6(5)
C24 C19 C20 122.8(5)
C24 C19 N5 118.5(5)
C20 C19 N5 118.5(5)
C19 C20 C21 117.3(5)
C19 C20 C25 122.7(5)
C21 C20 C25 120.1(5)
C22 C21 C20 120.9(5)
C23 C22 C21 120.7(5)
C22 C23 C24 120.8(5)
C19 C24 C23 117.5(5)
C19 C24 C26 121.6(5)
C23 C24 C26 120.8(5)
N1 C27 C28 110.9(5)
N6 C28 C27 111.9(5)
N6 C29 N7 102.0(4)
N6 C29 Co1 130.9(4)
N7 C29 Co1 127.0(4)
C31 C30 N6 106.5(5)
C30 C31 N7 107.3(5)
C33 C32 C37 122.6(5)
C33 C32 N7 118.5(5)
C37 C32 N7 118.8(5)
C32 C33 C34 117.6(5)
C32 C33 C38 121.9(5)
C34 C33 C38 120.5(5)
C35 C34 C33 120.7(5)
C36 C35 C34 120.7(5)
C35 C36 C37 120.8(5)
C36 C37 C32 117.5(5)
C36 C37 C39 121.3(5)
C32 C37 C39 121.2(5)
C1 N1 C14 110.2(4)
C1 N1 C27 110.3(4)
C14 N1 C27 109.5(4)
C3 N2 C4 112.5(4)
C3 N2 C2 126.7(4)
C4 N2 C2 120.7(4)
C3 N3 C5 111.4(4)
C3 N3 C6 128.3(4)
C5 N3 C6 120.4(4)
C16 N4 C17 111.8(4)
C16 N4 C15 126.5(4)
C17 N4 C15 121.8(4)
C16 N5 C18 111.9(4)
C16 N5 C19 127.8(4)
C18 N5 C19 120.3(4)
C29 N6 C30 112.5(5)
C29 N6 C28 125.1(4)
C30 N6 C28 122.3(4)
C29 N7 C31 111.6(4)
C29 N7 C32 126.5(4)
C31 N7 C32 121.8(5)
O1S S1S C1S 111.2(10)
O1S S1S C2S 111.7(5)
C1S S1S C2S 103.5(9)
O1SA S1SA C2SA 105.2(9)
O1SA S1SA C1SA 109.1(8)
C2SA S1SA C1SA 99.0(10)

loop_
_geom_bond_atom_site_label_1
_geom_bond_atom_site_label_2
_geom_bond_distance
Co1 C29 2.074(5)
Co1 C3 2.078(5)
Co1 C16 2.080(5)
Co1 Cl1 2.2557(15)
C1 N1 1.457(7)
C1 C2 1.521(8)
C2 N2 1.454(7)
C3 N2 1.356(6)
C3 N3 1.364(7)
C4 C5 1.341(8)
C4 N2 1.381(7)
C5 N3 1.391(7)
C6 C11 1.373(7)
C6 C7 1.397(7)
C6 N3 1.450(6)
C7 C8 1.383(8)
C7 C12 1.514(8)
C8 C9 1.370(8)
C9 C10 1.376(8)
C10 C11 1.391(8)
C11 C13 1.507(8)
C14 N1 1.461(7)
C14 C15 1.520(8)
C15 N4 1.458(7)
C16 N5 1.362(7)
C16 N4 1.373(7)
C17 C18 1.338(8)
C17 N4 1.377(7)
C18 N5 1.388(7)
C19 C24 1.388(8)
C19 C20 1.391(8)
C19 N5 1.446(7)
C20 C21 1.398(8)
C20 C25 1.505(8)
C21 C22 1.373(8)
C22 C23 1.365(8)
C23 C24 1.402(8)
C24 C26 1.517(8)
C27 N1 1.475(7)
C27 C28 1.519(8)
C28 N6 1.457(7)
C29 N6 1.371(7)
C29 N7 1.374(7)
C30 C31 1.331(8)
C30 N6 1.376(7)
C31 N7 1.382(7)
C32 C33 1.383(8)
C32 C37 1.396(8)
C32 N7 1.435(7)
C33 C34 1.391(8)
C33 C38 1.503(8)
C34 C35 1.376(8)
C35 C36 1.370(8)
C36 C37 1.386(8)
C37 C39 1.505(8)
S1S O1S 1.462(8)
S1S C1S 1.66(3)
S1S C2S 1.975(11)
S1SA O1SA 1.478(13)
S1SA C2SA 1.78(2)
S1SA C1SA 1.802(19)
